data_7720269
loop_
_publ_author_name
'Mortensen, Sabina Svava'
'S&#xf8;rensen, Thomas Just'

_publ_section_title
;
 Eu<sup>3+</sup> doped Y<sup>3+</sup> dipicolinate crystals: differences
 in the luminescence spectra and concentration quenching of
 Eu<sup>3+</sup> luminescence.
;
_journal_issue 12
_journal_name_full 'Dalton transactions (Cambridge, England : 2003)'
_journal_page_first 4988
_journal_page_last 4996
_journal_paper_doi 10.1039/d5dt02952j
_journal_volume 55
_journal_year 2026
_chemical_formula_moiety 'C42 H30 Eu0.241 N6 Na2 O30 Y1.759, 6(H2 O), 4(C H6 N3)'
_chemical_formula_sum 'C46 H66 Eu0.25 N18 Na2 O36 Y1.75'
_chemical_formula_weight 1686.73
_space_group_crystal_system triclinic
_space_group_IT_number 2
_space_group_name_Hall '-P 1'
_space_group_name_H-M_alt 'P -1'
_atom_sites_solution_hydrogens mixed
_atom_sites_solution_primary dual
_audit_creation_date 2026-01-05
_audit_creation_method
;
Olex2 1.5
(compiled 2025.07.13 svn.rb7424aed for OlexSys, GUI svn.r7314)
;
_audit_update_record
;
2026-01-07 deposited with the CCDC.	2026-02-20 downloaded from the CCDC.
;
_cell_angle_alpha 89.653(5)
_cell_angle_beta 74.987(5)
_cell_angle_gamma 77.757(5)
_cell_formula_units_Z 1
_cell_length_a 11.7248(13)
_cell_length_b 11.8913(13)
_cell_length_c 12.3642(14)
_cell_measurement_reflns_used 9587
_cell_measurement_temperature 100.00
_cell_measurement_theta_max 33.691
_cell_measurement_theta_min 2.511
_cell_volume 1625.0(3)
_computing_cell_refinement 'SAINT V8.40B (?, 2016)'
_computing_data_collection 'Bruker APEX 5'
_computing_data_reduction 'SAINT V8.40B (?, 2016)'
_computing_molecular_graphics 'Olex2 1.5 (Dolomanov et al., 2009)'
_computing_publication_material 'Olex2 1.5 (Dolomanov et al., 2009)'
_computing_structure_refinement 'SHELXL 2019/3 (Sheldrick, 2015)'
_computing_structure_solution 'SHELXT 2018/2 (Sheldrick, 2018)'
_diffrn_ambient_temperature 100.00
_diffrn_measured_fraction_theta_full 0.998
_diffrn_measured_fraction_theta_max 0.994
_diffrn_measurement_device_type 'Bruker D8 Venture'
_diffrn_radiation_type MoK\a
_diffrn_radiation_wavelength 0.71073
_diffrn_reflns_av_R_equivalents 0.1231
_diffrn_reflns_av_unetI/netI 0.0614
_diffrn_reflns_Laue_measured_fraction_full 0.998
_diffrn_reflns_Laue_measured_fraction_max 0.994
_diffrn_reflns_limit_h_max 18
_diffrn_reflns_limit_h_min -18
_diffrn_reflns_limit_k_max 18
_diffrn_reflns_limit_k_min -18
_diffrn_reflns_limit_l_max 19
_diffrn_reflns_limit_l_min -19
_diffrn_reflns_number 144431
_diffrn_reflns_point_group_measured_fraction_full 0.998
_diffrn_reflns_point_group_measured_fraction_max 0.994
_diffrn_reflns_theta_full 25.242
_diffrn_reflns_theta_max 33.838
_diffrn_reflns_theta_min 2.808
_diffrn_source_current 1.0
_diffrn_source_power 0.05
_diffrn_source_voltage 50.0
_exptl_absorpt_coefficient_mu 1.920
_exptl_absorpt_correction_T_max 0.7467
_exptl_absorpt_correction_T_min 0.5319
_exptl_absorpt_correction_type multi-scan
_exptl_absorpt_process_details
;
SADABS-2016/2 (Bruker,2016/2) was used for absorption correction.
wR2(int) was 0.1172 before and 0.0927 after correction.
The Ratio of minimum to maximum transmission is 0.7123.
The \l/2 correction factor is Not present.
;
_exptl_crystal_colour 'clear whiteish colourless'
_exptl_crystal_colour_lustre clear
_exptl_crystal_colour_modifier whiteish
_exptl_crystal_colour_primary colourless
_exptl_crystal_density_diffrn 1.724
_exptl_crystal_description 'rect. Prism'
_exptl_crystal_F_000 862
_exptl_crystal_preparation Luminescent
_exptl_crystal_size_max 0.453
_exptl_crystal_size_mid 0.365
_exptl_crystal_size_min 0.16
_refine_diff_density_max 1.121
_refine_diff_density_min -1.112
_refine_diff_density_rms 0.114
_refine_ls_extinction_method none
_refine_ls_goodness_of_fit_ref 1.050
_refine_ls_hydrogen_treatment constr
_refine_ls_matrix_type full
_refine_ls_number_parameters 482
_refine_ls_number_reflns 12996
_refine_ls_number_restraints 0
_refine_ls_restrained_S_all 1.050
_refine_ls_R_factor_all 0.0557
_refine_ls_R_factor_gt 0.0390
_refine_ls_shift/su_max 0.002
_refine_ls_shift/su_mean 0.000
_refine_ls_structure_factor_coef Fsqd
_refine_ls_weighting_details 'w=1/[\s^2^(Fo^2^)+(0.0312P)^2^+1.1365P] where P=(Fo^2^+2Fc^2^)/3'
_refine_ls_weighting_scheme calc
_refine_ls_wR_factor_gt 0.0806
_refine_ls_wR_factor_ref 0.0872
_reflns_Friedel_coverage 0.000
_reflns_number_gt 10912
_reflns_number_total 12996
_reflns_threshold_expression 'I > 2\s(I)'
_cod_data_source_file d5dt02952j2.cif
_cod_data_source_block mo_d8v6188_0m
_cod_depositor_comments 'Adding full bibliography for 7720268--7720277.cif.'
_cod_database_code 7720269
_shelx_shelxl_version_number 2019/3
_shelx_space_group_comment
;
The symmetry employed for this shelxl refinement is uniquely defined
by the following loop, which should always be used as a source of
symmetry information in preference to the above space-group names.
They are only intended as comments.
;
_shelx_estimated_absorpt_t_max 0.749
_shelx_estimated_absorpt_t_min 0.477
_olex2_refinement_description
;
1. Fixed Uiso
 At 1.2 times of:
  All C(H) groups, All N(H,H) groups
 At 1.5 times of:
  All O(H,H) groups
2. Shared sites
{Eu1, Y1}
3. Uiso/Uaniso restraints and constraints
Uanis(Eu1) = Uanis(Y1)
4. Others
 Sof(Y1)=1-FVAR(1)
 Sof(Eu1)=FVAR(1)
5.a Free rotating group:
 O3W(H3WA,H3WB), O2W(H2WA,H2WB), O1W(H1WA,H1WB)
5.b Rotating group:
 O5W(H5WA,H5WB), O6W(H6WA,H6WB), O4W(H4WA,H4WB)
5.c Aromatic/amide H refined with riding coordinates:
 C12(H12), C10(H10), C11(H11), C3(H3), C17(H17), C4(H4), C5(H5), C18(H18),
 C19(H19)
5.d X=CH2 refined with riding coordinates:
 N9(H9A,H9B), N8(H8A,H8B), N7(H7A,H7B), N4(H4A,H4B), N5(H5A,H5B), N6(H6A,H6B)
;
_olex2_submission_special_instructions 'No special instructions were received'

loop_
_space_group_symop_operation_xyz
'x, y, z'
'-x, -y, -z'

loop_
_atom_site_label
_atom_site_type_symbol
_atom_site_fract_x
_atom_site_fract_y
_atom_site_fract_z
_atom_site_U_iso_or_equiv
_atom_site_adp_type
_atom_site_occupancy
_atom_site_site_symmetry_order
_atom_site_calc_flag
_atom_site_refinement_flags_posn
_atom_site_refinement_flags_adp
_atom_site_refinement_flags_occupancy
_atom_site_disorder_assembly
_atom_site_disorder_group
Na1 Na 1.11399(6) 0.37737(6) 0.95622(6) 0.01398(13) Uani 1 1 d . . . . .
O12 O 0.92820(11) 0.44888(10) 0.92069(10) 0.0143(2) Uani 1 1 d . . . . .
O6 O 0.51670(10) 0.81519(10) 0.72503(10) 0.0130(2) Uani 1 1 d . . . . .
O10 O 0.72893(11) 0.67719(10) 0.55894(10) 0.0124(2) Uani 1 1 d . . . . .
O1 O 0.58528(10) 0.56570(10) 0.76119(10) 0.0125(2) Uani 1 1 d . . . . .
O2 O 0.41828(11) 0.49888(11) 0.83322(11) 0.0177(2) Uani 1 1 d . . . . .
O11 O 0.79361(10) 0.59847(10) 0.88608(9) 0.0120(2) Uani 1 1 d . . . . .
O7 O 0.89572(10) 0.75449(10) 0.71391(10) 0.0118(2) Uani 1 1 d . . . . .
O3W O 0.74689(12) 0.20435(11) 0.29379(11) 0.0183(2) Uani 1 1 d G . . . .
H3WA H 0.819149 0.185065 0.303630 0.027 Uiso 1 1 d G U . . .
H3WB H 0.708528 0.149514 0.315018 0.027 Uiso 1 1 d G U . . .
O5 O 0.40872(11) 0.96053(11) 0.65369(11) 0.0164(2) Uani 1 1 d . . . . .
O5W O 0.98741(11) 0.29212(11) 1.10677(10) 0.0163(2) Uani 1 1 d . . . . .
H5WA H 1.033908 0.282834 1.155480 0.024 Uiso 1 1 d R U . . .
H5WB H 0.926355 0.351682 1.138727 0.024 Uiso 1 1 d R U . . .
O3 O 0.68365(11) 0.85436(10) 0.90322(10) 0.0135(2) Uani 1 1 d . . . . .
O6W O 1.18592(11) 0.50732(11) 0.81913(10) 0.0173(2) Uani 1 1 d . . . . .
H6WA H 1.260653 0.513468 0.819391 0.026 Uiso 1 1 d R U . . .
H6WB H 1.195744 0.478797 0.749662 0.026 Uiso 1 1 d R U . . .
O2W O 0.26970(12) 1.16198(11) 0.61452(11) 0.0197(3) Uani 1 1 d G . . . .
H2WA H 0.332560 1.105094 0.603738 0.030 Uiso 1 1 d G U . . .
H2WB H 0.283012 1.200164 0.553915 0.030 Uiso 1 1 d G U . . .
O9 O 0.79015(11) 0.55540(11) 0.40721(10) 0.0162(2) Uani 1 1 d . . . . .
O4 O 0.60313(12) 0.93588(11) 1.07697(10) 0.0171(2) Uani 1 1 d . . . . .
O8 O 1.02384(11) 0.86736(11) 0.64260(11) 0.0162(2) Uani 1 1 d . . . . .
O1W O 1.06327(13) 1.07189(12) 0.71136(12) 0.0228(3) Uani 1 1 d G . . . .
H1WA H 1.062718 1.011405 0.672401 0.034 Uiso 1 1 d G U . . .
H1WB H 1.129937 1.092149 0.677060 0.034 Uiso 1 1 d G U . . .
O4W O 1.20683(14) 0.21272(12) 0.84558(12) 0.0271(3) Uani 1 1 d . . . . .
H4WA H 1.238080 0.229274 0.772907 0.041 Uiso 1 1 d R U . . .
H4WB H 1.274053 0.174017 0.865196 0.041 Uiso 1 1 d R U . . .
N9 N 0.52756(14) 0.32948(13) 0.45127(13) 0.0183(3) Uani 1 1 d . . . . .
H9A H 0.463889 0.305896 0.443092 0.022 Uiso 1 1 calc R U . . .
H9B H 0.589622 0.328560 0.392949 0.022 Uiso 1 1 calc R U . . .
N3 N 0.83972(12) 0.52829(11) 0.67553(11) 0.0099(2) Uani 1 1 d . . . . .
N2 N 0.71219(12) 0.89565(11) 0.66763(11) 0.0099(2) Uani 1 1 d . . . . .
N8 N 0.43890(14) 0.36901(14) 0.64048(13) 0.0206(3) Uani 1 1 d . . . . .
H8A H 0.374200 0.345881 0.634492 0.025 Uiso 1 1 calc R U . . .
H8B H 0.442702 0.393908 0.706063 0.025 Uiso 1 1 calc R U . . .
N7 N 0.62904(13) 0.39860(13) 0.56363(13) 0.0164(3) Uani 1 1 d . . . . .
H7A H 0.632216 0.420932 0.630313 0.020 Uiso 1 1 calc R U . . .
H7B H 0.690852 0.397412 0.505004 0.020 Uiso 1 1 calc R U . . .
N4 N 0.94171(14) 0.13542(13) 0.95812(13) 0.0193(3) Uani 1 1 d . . . . .
H4A H 0.943258 0.183948 1.010912 0.023 Uiso 1 1 calc R U . . .
H4B H 0.998514 0.125004 0.894375 0.023 Uiso 1 1 calc R U . . .
N5 N 0.76714(14) 0.09196(14) 1.06972(13) 0.0190(3) Uani 1 1 d . . . . .
H5A H 0.767142 0.140096 1.123496 0.023 Uiso 1 1 calc R U . . .
H5B H 0.709552 0.053069 1.079116 0.023 Uiso 1 1 calc R U . . .
N6 N 0.85222(15) 0.00578(14) 0.89305(13) 0.0196(3) Uani 1 1 d . . . . .
H6A H 0.793855 -0.032180 0.902664 0.023 Uiso 1 1 calc R U . . .
H6B H 0.909537 -0.003880 0.829667 0.023 Uiso 1 1 calc R U . . .
C12 C 0.82860(15) 1.03255(14) 0.59001(14) 0.0143(3) Uani 1 1 d . . . . .
H12 H 0.904086 1.055088 0.570771 0.017 Uiso 1 1 calc R U . . .
N1 N 0.53437(12) 0.71561(11) 0.93218(11) 0.0108(2) Uani 1 1 d . . . . .
C1 C 0.48863(14) 0.56309(13) 0.83649(13) 0.0123(3) Uani 1 1 d . . . . .
C21 C 0.87095(14) 0.50365(13) 0.85865(13) 0.0110(3) Uani 1 1 d . . . . .
C10 C 0.61722(15) 1.06723(14) 0.59798(14) 0.0143(3) Uani 1 1 d . . . . .
H10 H 0.546507 1.113910 0.584085 0.017 Uiso 1 1 calc R U . . .
C2 C 0.45963(14) 0.64415(13) 0.93842(13) 0.0117(3) Uani 1 1 d . . . . .
C11 C 0.72638(16) 1.10233(14) 0.56931(14) 0.0158(3) Uani 1 1 d . . . . .
H11 H 0.731059 1.173822 0.535660 0.019 Uiso 1 1 calc R U . . .
C8 C 0.50280(14) 0.91045(13) 0.67843(13) 0.0116(3) Uani 1 1 d . . . . .
C23 C 0.52998(15) 0.36637(14) 0.55134(14) 0.0143(3) Uani 1 1 d . . . . .
C13 C 0.81765(14) 0.92872(13) 0.63967(12) 0.0109(3) Uani 1 1 d . . . . .
C14 C 0.92163(14) 0.84440(13) 0.66700(13) 0.0109(3) Uani 1 1 d . . . . .
C9 C 0.61363(14) 0.96227(13) 0.64748(13) 0.0110(3) Uani 1 1 d . . . . .
C22 C 0.85383(15) 0.07803(14) 0.97464(14) 0.0151(3) Uani 1 1 d . . . . .
C15 C 0.78734(14) 0.58200(13) 0.50498(13) 0.0112(3) Uani 1 1 d . . . . .
C6 C 0.51637(14) 0.79181(13) 1.01713(13) 0.0120(3) Uani 1 1 d . . . . .
C3 C 0.36274(16) 0.64551(15) 1.03151(14) 0.0165(3) Uani 1 1 d . . . . .
H3 H 0.309996 0.594324 1.034266 0.020 Uiso 1 1 calc R U . . .
C7 C 0.60698(14) 0.86829(14) 0.99871(13) 0.0128(3) Uani 1 1 d . . . . .
C17 C 0.91902(14) 0.38632(14) 0.52301(13) 0.0130(3) Uani 1 1 d . . . . .
H17 H 0.927156 0.364554 0.447120 0.016 Uiso 1 1 calc R U . . .
C20 C 0.89242(14) 0.45606(13) 0.74042(13) 0.0108(3) Uani 1 1 d . . . . .
C4 C 0.34501(16) 0.72395(16) 1.12067(15) 0.0189(3) Uani 1 1 d . . . . .
H4 H 0.280261 0.726222 1.185939 0.023 Uiso 1 1 calc R U . . .
C16 C 0.85343(14) 0.49469(13) 0.56924(13) 0.0107(3) Uani 1 1 d . . . . .
C5 C 0.42231(16) 0.79856(15) 1.11358(14) 0.0166(3) Uani 1 1 d . . . . .
H5 H 0.411275 0.853072 1.173273 0.020 Uiso 1 1 calc R U . . .
C18 C 0.97230(15) 0.31086(14) 0.59147(14) 0.0149(3) Uani 1 1 d . . . . .
H18 H 1.016595 0.235774 0.563130 0.018 Uiso 1 1 calc R U . . .
C19 C 0.96020(15) 0.34620(14) 0.70156(14) 0.0144(3) Uani 1 1 d . . . . .
H19 H 0.997280 0.296605 0.749150 0.017 Uiso 1 1 calc R U . . .
Eu1 Eu 0.69876(2) 0.71200(2) 0.76177(2) 0.00732(4) Uani 0.1206(16) 1 d . . P A 1
Y1 Y 0.69876(2) 0.71200(2) 0.76177(2) 0.00732(4) Uani 0.8794(16) 1 d . . P A 2

loop_
_atom_site_aniso_label
_atom_site_aniso_U_11
_atom_site_aniso_U_22
_atom_site_aniso_U_33
_atom_site_aniso_U_23
_atom_site_aniso_U_13
_atom_site_aniso_U_12
Na1 0.0155(3) 0.0137(3) 0.0129(3) -0.0004(2) -0.0054(2) -0.0014(2)
O12 0.0155(5) 0.0149(5) 0.0136(5) 0.0028(4) -0.0071(4) -0.0016(4)
O6 0.0126(5) 0.0115(5) 0.0157(5) 0.0024(4) -0.0052(4) -0.0024(4)
O10 0.0142(5) 0.0114(5) 0.0114(5) 0.0011(4) -0.0041(4) -0.0015(4)
O1 0.0132(5) 0.0118(5) 0.0125(5) -0.0009(4) -0.0028(4) -0.0033(4)
O2 0.0168(6) 0.0186(6) 0.0191(6) -0.0026(5) -0.0031(5) -0.0087(5)
O11 0.0129(5) 0.0117(5) 0.0112(5) -0.0001(4) -0.0038(4) -0.0013(4)
O7 0.0120(5) 0.0106(5) 0.0129(5) 0.0027(4) -0.0038(4) -0.0018(4)
O3W 0.0148(6) 0.0199(6) 0.0200(6) 0.0021(5) -0.0046(5) -0.0036(5)
O5 0.0153(5) 0.0152(5) 0.0203(6) 0.0038(4) -0.0093(5) -0.0014(4)
O5W 0.0172(6) 0.0161(5) 0.0171(6) 0.0009(4) -0.0078(4) -0.0030(4)
O3 0.0143(5) 0.0134(5) 0.0129(5) -0.0010(4) -0.0026(4) -0.0048(4)
O6W 0.0157(6) 0.0223(6) 0.0130(5) -0.0025(4) -0.0024(4) -0.0037(5)
O2W 0.0230(6) 0.0161(6) 0.0153(6) 0.0034(4) -0.0027(5) 0.0031(5)
O9 0.0197(6) 0.0185(6) 0.0105(5) -0.0008(4) -0.0062(4) -0.0014(5)
O4 0.0193(6) 0.0163(6) 0.0159(5) -0.0043(4) -0.0042(5) -0.0048(5)
O8 0.0127(5) 0.0157(5) 0.0212(6) 0.0035(4) -0.0039(4) -0.0057(4)
O1W 0.0229(7) 0.0187(6) 0.0253(7) -0.0020(5) -0.0019(5) -0.0064(5)
O4W 0.0352(8) 0.0225(7) 0.0195(6) -0.0054(5) -0.0111(6) 0.0080(6)
N9 0.0177(7) 0.0197(7) 0.0183(7) -0.0045(5) -0.0076(5) -0.0018(5)
N3 0.0100(5) 0.0106(5) 0.0096(5) 0.0015(4) -0.0032(4) -0.0029(4)
N2 0.0113(6) 0.0092(5) 0.0091(5) 0.0001(4) -0.0030(4) -0.0014(4)
N8 0.0146(7) 0.0269(8) 0.0199(7) -0.0074(6) -0.0022(5) -0.0066(6)
N7 0.0149(6) 0.0177(7) 0.0181(7) -0.0020(5) -0.0051(5) -0.0057(5)
N4 0.0217(7) 0.0193(7) 0.0189(7) -0.0012(6) -0.0049(6) -0.0092(6)
N5 0.0225(7) 0.0198(7) 0.0154(6) -0.0023(5) -0.0033(6) -0.0083(6)
N6 0.0212(7) 0.0219(7) 0.0165(7) -0.0056(5) -0.0020(5) -0.0104(6)
C12 0.0153(7) 0.0126(7) 0.0149(7) 0.0035(5) -0.0032(6) -0.0036(5)
N1 0.0108(6) 0.0105(5) 0.0111(6) 0.0009(4) -0.0035(4) -0.0017(4)
C1 0.0133(7) 0.0111(6) 0.0129(6) -0.0002(5) -0.0050(5) -0.0020(5)
C21 0.0105(6) 0.0120(6) 0.0112(6) 0.0022(5) -0.0032(5) -0.0038(5)
C10 0.0160(7) 0.0114(6) 0.0147(7) 0.0026(5) -0.0051(6) -0.0003(5)
C2 0.0134(7) 0.0107(6) 0.0115(6) 0.0010(5) -0.0038(5) -0.0028(5)
C11 0.0177(7) 0.0115(7) 0.0176(7) 0.0044(6) -0.0040(6) -0.0029(6)
C8 0.0126(6) 0.0101(6) 0.0116(6) -0.0005(5) -0.0037(5) -0.0004(5)
C23 0.0146(7) 0.0099(6) 0.0187(7) -0.0008(5) -0.0073(6) -0.0001(5)
C13 0.0130(6) 0.0099(6) 0.0095(6) 0.0003(5) -0.0031(5) -0.0016(5)
C14 0.0120(6) 0.0097(6) 0.0104(6) -0.0012(5) -0.0029(5) -0.0012(5)
C9 0.0133(6) 0.0096(6) 0.0100(6) 0.0008(5) -0.0040(5) -0.0014(5)
C22 0.0174(7) 0.0137(7) 0.0151(7) 0.0006(5) -0.0053(6) -0.0041(6)
C15 0.0106(6) 0.0127(6) 0.0105(6) 0.0013(5) -0.0022(5) -0.0038(5)
C6 0.0126(6) 0.0123(6) 0.0108(6) 0.0008(5) -0.0030(5) -0.0025(5)
C3 0.0159(7) 0.0172(7) 0.0160(7) 0.0012(6) -0.0010(6) -0.0068(6)
C7 0.0129(7) 0.0115(6) 0.0143(7) 0.0000(5) -0.0046(5) -0.0020(5)
C17 0.0131(7) 0.0129(7) 0.0120(6) -0.0022(5) -0.0027(5) -0.0014(5)
C20 0.0105(6) 0.0103(6) 0.0115(6) 0.0009(5) -0.0032(5) -0.0018(5)
C4 0.0184(8) 0.0216(8) 0.0145(7) -0.0007(6) 0.0009(6) -0.0060(6)
C16 0.0110(6) 0.0102(6) 0.0110(6) -0.0004(5) -0.0024(5) -0.0027(5)
C5 0.0192(8) 0.0173(7) 0.0119(7) -0.0023(6) -0.0011(6) -0.0042(6)
C18 0.0148(7) 0.0121(7) 0.0166(7) -0.0017(5) -0.0042(6) 0.0000(5)
C19 0.0157(7) 0.0119(7) 0.0153(7) 0.0013(5) -0.0059(6) -0.0002(5)
Eu1 0.00789(6) 0.00661(6) 0.00751(6) 0.00037(4) -0.00237(4) -0.00126(4)
Y1 0.00789(6) 0.00661(6) 0.00751(6) 0.00037(4) -0.00237(4) -0.00126(4)

loop_
_atom_type_symbol
_atom_type_description
_atom_type_scat_dispersion_real
_atom_type_scat_dispersion_imag
_atom_type_scat_source
C C 0.0033 0.0016 'International Tables Vol C Tables 4.2.6.8 and 6.1.1.4'
H H 0.0000 0.0000 'International Tables Vol C Tables 4.2.6.8 and 6.1.1.4'
Eu Eu -0.1578 3.6682 'International Tables Vol C Tables 4.2.6.8 and 6.1.1.4'
N N 0.0061 0.0033 'International Tables Vol C Tables 4.2.6.8 and 6.1.1.4'
Na Na 0.0362 0.0249 'International Tables Vol C Tables 4.2.6.8 and 6.1.1.4'
O O 0.0106 0.0060 'International Tables Vol C Tables 4.2.6.8 and 6.1.1.4'
Y Y -2.7962 3.5667 'International Tables Vol C Tables 4.2.6.8 and 6.1.1.4'

loop_
_geom_angle_atom_site_label_1
_geom_angle_atom_site_label_2
_geom_angle_atom_site_label_3
_geom_angle
_geom_angle_site_symmetry_1
_geom_angle_site_symmetry_3
_geom_angle_publ_flag
O12 Na1 Na1 41.77(3) 2_767 2_767 ?
O12 Na1 Na1 44.99(3) . 2_767 ?
O12 Na1 O12 86.76(5) . 2_767 ?
O12 Na1 O11 135.21(5) . 2_767 ?
O12 Na1 O11 53.43(4) 2_767 2_767 ?
O12 Na1 O5W 80.94(5) . . ?
O12 Na1 O6W 84.76(5) . . ?
O12 Na1 C21 109.28(5) . 2_767 ?
O12 Na1 C21 26.69(4) 2_767 2_767 ?
O11 Na1 Na1 92.96(4) 2_767 2_767 ?
O11 Na1 C21 27.42(4) 2_767 2_767 ?
O5W Na1 Na1 83.15(4) . 2_767 ?
O5W Na1 O12 88.85(5) . 2_767 ?
O5W Na1 O11 78.89(4) . 2_767 ?
O5W Na1 C21 78.90(5) . 2_767 ?
O6W Na1 Na1 79.95(4) . 2_767 ?
O6W Na1 O12 80.77(5) . 2_767 ?
O6W Na1 O11 105.18(5) . 2_767 ?
O6W Na1 O5W 162.78(5) . . ?
O6W Na1 C21 96.97(5) . 2_767 ?
O4W Na1 Na1 153.26(5) . 2_767 ?
O4W Na1 O12 164.03(6) . 2_767 ?
O4W Na1 O12 108.55(6) . . ?
O4W Na1 O11 113.53(5) . 2_767 ?
O4W Na1 O5W 97.84(6) . . ?
O4W Na1 O6W 95.77(6) . . ?
O4W Na1 C21 140.94(6) . 2_767 ?
C21 Na1 Na1 65.64(4) 2_767 2_767 ?
Na1 O12 Na1 93.24(5) . 2_767 ?
C21 O12 Na1 90.41(10) . 2_767 ?
C21 O12 Na1 147.92(11) . . ?
C8 O6 Eu1 126.11(10) . . ?
C8 O6 Y1 126.11(10) . . ?
C15 O10 Eu1 123.72(10) . . ?
C15 O10 Y1 123.72(10) . . ?
C1 O1 Eu1 122.69(10) . . ?
C1 O1 Y1 122.69(10) . . ?
C21 O11 Na1 87.44(9) . 2_767 ?
C21 O11 Eu1 125.11(10) . . ?
C21 O11 Y1 125.11(10) . . ?
Eu1 O11 Na1 139.79(5) . 2_767 ?
C14 O7 Eu1 125.02(10) . . ?
C14 O7 Y1 125.02(10) . . ?
H3WA O3W H3WB 109.5 . . ?
Na1 O5W H5WA 99.7 . . ?
Na1 O5W H5WB 103.8 . . ?
H5WA O5W H5WB 103.2 . . ?
C7 O3 Eu1 124.66(10) . . ?
C7 O3 Y1 124.66(10) . . ?
Na1 O6W H6WA 110.8 . . ?
Na1 O6W H6WB 110.8 . . ?
H6WA O6W H6WB 103.2 . . ?
H2WA O2W H2WB 104.5 . . ?
H1WA O1W H1WB 104.5 . . ?
Na1 O4W H4WA 111.3 . . ?
Na1 O4W H4WB 112.0 . . ?
H4WA O4W H4WB 102.4 . . ?
H9A N9 H9B 120.0 . . ?
C23 N9 H9A 120.0 . . ?
C23 N9 H9B 120.0 . . ?
C20 N3 Eu1 119.11(10) . . ?
C20 N3 Y1 119.11(10) . . ?
C16 N3 C20 119.02(13) . . ?
C16 N3 Eu1 121.46(10) . . ?
C16 N3 Y1 121.46(10) . . ?
C13 N2 Eu1 119.75(10) . . ?
C13 N2 Y1 119.75(10) . . ?
C9 N2 C13 120.23(13) . . ?
C9 N2 Eu1 120.00(10) . . ?
C9 N2 Y1 120.00(10) . . ?
H8A N8 H8B 120.0 . . ?
C23 N8 H8A 120.0 . . ?
C23 N8 H8B 120.0 . . ?
H7A N7 H7B 120.0 . . ?
C23 N7 H7A 120.0 . . ?
C23 N7 H7B 120.0 . . ?
H4A N4 H4B 120.0 . . ?
C22 N4 H4A 120.0 . . ?
C22 N4 H4B 120.0 . . ?
H5A N5 H5B 120.0 . . ?
C22 N5 H5A 120.0 . . ?
C22 N5 H5B 120.0 . . ?
H6A N6 H6B 120.0 . . ?
C22 N6 H6A 120.0 . . ?
C22 N6 H6B 120.0 . . ?
C11 C12 H12 120.9 . . ?
C11 C12 C13 118.26(15) . . ?
C13 C12 H12 120.9 . . ?
C2 N1 C6 119.70(14) . . ?
C2 N1 Eu1 119.84(10) . . ?
C2 N1 Y1 119.84(10) . . ?
C6 N1 Eu1 120.41(10) . . ?
C6 N1 Y1 120.41(10) . . ?
O1 C1 C2 116.30(14) . . ?
O2 C1 O1 125.42(15) . . ?
O2 C1 C2 118.28(14) . . ?
O12 C21 Na1 62.90(9) . 2_767 ?
O12 C21 O11 125.40(15) . . ?
O12 C21 C20 118.73(14) . . ?
O11 C21 Na1 65.14(8) . 2_767 ?
O11 C21 C20 115.88(13) . . ?
C20 C21 Na1 162.93(11) . 2_767 ?
C11 C10 H10 120.7 . . ?
C11 C10 C9 118.57(15) . . ?
C9 C10 H10 120.7 . . ?
N1 C2 C1 114.65(14) . . ?
N1 C2 C3 122.04(15) . . ?
C3 C2 C1 123.30(15) . . ?
C12 C11 C10 119.72(15) . . ?
C12 C11 H11 120.1 . . ?
C10 C11 H11 120.1 . . ?
O6 C8 C9 115.14(13) . . ?
O5 C8 O6 125.50(15) . . ?
O5 C8 C9 119.31(14) . . ?
N9 C23 N7 119.54(16) . . ?
N8 C23 N9 121.74(16) . . ?
N8 C23 N7 118.69(16) . . ?
N2 C13 C12 121.77(14) . . ?
N2 C13 C14 114.41(13) . . ?
C12 C13 C14 123.82(14) . . ?
O7 C14 C13 115.79(14) . . ?
O8 C14 O7 125.29(15) . . ?
O8 C14 C13 118.92(14) . . ?
N2 C9 C10 121.46(15) . . ?
N2 C9 C8 114.01(13) . . ?
C10 C9 C8 124.47(14) . . ?
N4 C22 N6 119.13(16) . . ?
N5 C22 N4 121.33(16) . . ?
N5 C22 N6 119.53(16) . . ?
O10 C15 C16 115.92(13) . . ?
O9 C15 O10 125.48(15) . . ?
O9 C15 C16 118.55(14) . . ?
N1 C6 C7 114.25(13) . . ?
N1 C6 C5 122.06(15) . . ?
C5 C6 C7 123.70(14) . . ?
C2 C3 H3 120.9 . . ?
C2 C3 C4 118.21(16) . . ?
C4 C3 H3 120.9 . . ?
O3 C7 C6 115.38(14) . . ?
O4 C7 O3 125.83(15) . . ?
O4 C7 C6 118.76(14) . . ?
C16 C17 H17 121.0 . . ?
C18 C17 H17 121.0 . . ?
C18 C17 C16 117.93(14) . . ?
N3 C20 C21 114.22(13) . . ?
N3 C20 C19 122.36(14) . . ?
C19 C20 C21 123.41(14) . . ?
C3 C4 H4 120.2 . . ?
C5 C4 C3 119.58(16) . . ?
C5 C4 H4 120.2 . . ?
N3 C16 C15 114.34(13) . . ?
N3 C16 C17 122.78(14) . . ?
C17 C16 C15 122.83(14) . . ?
C6 C5 H5 120.8 . . ?
C4 C5 C6 118.40(15) . . ?
C4 C5 H5 120.8 . . ?
C17 C18 H18 120.2 . . ?
C19 C18 C17 119.51(15) . . ?
C19 C18 H18 120.2 . . ?
C20 C19 H19 120.8 . . ?
C18 C19 C20 118.38(15) . . ?
C18 C19 H19 120.8 . . ?
O6 Eu1 O10 75.34(4) . . ?
O6 Eu1 O1 76.70(4) . . ?
O6 Eu1 O7 129.52(4) . . ?
O6 Eu1 O3 90.90(4) . . ?
O6 Eu1 N3 131.25(4) . . ?
O6 Eu1 N2 64.58(4) . . ?
O6 Eu1 N1 72.37(4) . . ?
O10 Eu1 N3 63.77(4) . . ?
O10 Eu1 N2 71.12(4) . . ?
O1 Eu1 O10 78.87(4) . . ?
O1 Eu1 N3 70.61(4) . . ?
O1 Eu1 N2 135.52(4) . . ?
O1 Eu1 N1 65.69(4) . . ?
O11 Eu1 O6 148.06(4) . . ?
O11 Eu1 O10 128.75(4) . . ?
O11 Eu1 O1 87.18(4) . . ?
O11 Eu1 O7 77.88(4) . . ?
O11 Eu1 O3 78.92(4) . . ?
O11 Eu1 N3 65.06(4) . . ?
O11 Eu1 N2 137.27(4) . . ?
O11 Eu1 N1 75.89(4) . . ?
O7 Eu1 O10 86.44(4) . . ?
O7 Eu1 O1 145.41(4) . . ?
O7 Eu1 N3 74.80(4) . . ?
O7 Eu1 N2 65.01(4) . . ?
O7 Eu1 N1 137.12(4) . . ?
O3 Eu1 O10 143.98(4) . . ?
O3 Eu1 O1 130.83(4) . . ?
O3 Eu1 O7 76.91(4) . . ?
O3 Eu1 N3 137.84(4) . . ?
O3 Eu1 N2 72.91(4) . . ?
O3 Eu1 N1 65.20(4) . . ?
N2 Eu1 N3 120.20(4) . . ?
N1 Eu1 O10 136.30(4) . . ?
N1 Eu1 N3 121.65(4) . . ?
N1 Eu1 N2 117.98(4) . . ?
O6 Y1 O10 75.34(4) . . ?
O6 Y1 O1 76.70(4) . . ?
O6 Y1 O7 129.52(4) . . ?
O6 Y1 O3 90.90(4) . . ?
O6 Y1 N3 131.25(4) . . ?
O6 Y1 N2 64.58(4) . . ?
O6 Y1 N1 72.37(4) . . ?
O10 Y1 N3 63.77(4) . . ?
O10 Y1 N2 71.12(4) . . ?
O1 Y1 O10 78.87(4) . . ?
O1 Y1 N3 70.61(4) . . ?
O1 Y1 N2 135.52(4) . . ?
O1 Y1 N1 65.69(4) . . ?
O11 Y1 O6 148.06(4) . . ?
O11 Y1 O10 128.75(4) . . ?
O11 Y1 O1 87.18(4) . . ?
O11 Y1 O7 77.88(4) . . ?
O11 Y1 O3 78.92(4) . . ?
O11 Y1 N3 65.06(4) . . ?
O11 Y1 N2 137.27(4) . . ?
O11 Y1 N1 75.89(4) . . ?
O7 Y1 O10 86.44(4) . . ?
O7 Y1 O1 145.41(4) . . ?
O7 Y1 N3 74.80(4) . . ?
O7 Y1 N2 65.01(4) . . ?
O7 Y1 N1 137.12(4) . . ?
O3 Y1 O10 143.98(4) . . ?
O3 Y1 O1 130.83(4) . . ?
O3 Y1 O7 76.91(4) . . ?
O3 Y1 N3 137.84(4) . . ?
O3 Y1 N2 72.91(4) . . ?
O3 Y1 N1 65.20(4) . . ?
N2 Y1 N3 120.20(4) . . ?
N1 Y1 O10 136.30(4) . . ?
N1 Y1 N3 121.65(4) . . ?
N1 Y1 N2 117.98(4) . . ?

loop_
_geom_bond_atom_site_label_1
_geom_bond_atom_site_label_2
_geom_bond_distance
_geom_bond_site_symmetry_2
_geom_bond_publ_flag
Na1 Na1 3.4721(14) 2_767 ?
Na1 O12 2.3166(14) . ?
Na1 O12 2.4586(14) 2_767 ?
Na1 O11 2.5083(13) 2_767 ?
Na1 O5W 2.4247(15) . ?
Na1 O6W 2.3984(15) . ?
Na1 O4W 2.2906(15) . ?
Na1 C21 2.7617(17) 2_767 ?
O12 C21 1.2404(19) . ?
O6 C8 1.2666(19) . ?
O6 Eu1 2.3777(12) . ?
O6 Y1 2.3777(12) . ?
O10 C15 1.2803(19) . ?
O10 Eu1 2.4651(12) . ?
O10 Y1 2.4651(12) . ?
O1 C1 1.273(2) . ?
O1 Eu1 2.4050(12) . ?
O1 Y1 2.4050(12) . ?
O2 C1 1.245(2) . ?
O11 C21 1.2729(19) . ?
O11 Eu1 2.3759(12) . ?
O11 Y1 2.3759(12) . ?
O7 C14 1.2691(19) . ?
O7 Eu1 2.3920(12) . ?
O7 Y1 2.3920(12) . ?
O3W H3WA 0.8694 . ?
O3W H3WB 0.8704 . ?
O5 C8 1.2485(19) . ?
O5W H5WA 0.9032 . ?
O5W H5WB 0.9011 . ?
O3 C7 1.272(2) . ?
O3 Eu1 2.3882(12) . ?
O3 Y1 2.3882(12) . ?
O6W H6WA 0.8954 . ?
O6W H6WB 0.8954 . ?
O2W H2WA 0.8702 . ?
O2W H2WB 0.8703 . ?
O9 C15 1.2418(19) . ?
O4 C7 1.2473(19) . ?
O8 C14 1.2459(19) . ?
O1W H1WA 0.8702 . ?
O1W H1WB 0.8693 . ?
O4W H4WA 0.9156 . ?
O4W H4WB 0.9142 . ?
N9 H9A 0.8800 . ?
N9 H9B 0.8800 . ?
N9 C23 1.325(2) . ?
N3 C20 1.3367(19) . ?
N3 C16 1.3349(19) . ?
N3 Eu1 2.4950(13) . ?
N3 Y1 2.4950(13) . ?
N2 C13 1.336(2) . ?
N2 C9 1.336(2) . ?
N2 Eu1 2.4837(13) . ?
N2 Y1 2.4837(13) . ?
N8 H8A 0.8800 . ?
N8 H8B 0.8800 . ?
N8 C23 1.316(2) . ?
N7 H7A 0.8800 . ?
N7 H7B 0.8800 . ?
N7 C23 1.342(2) . ?
N4 H4A 0.8800 . ?
N4 H4B 0.8800 . ?
N4 C22 1.325(2) . ?
N5 H5A 0.8800 . ?
N5 H5B 0.8800 . ?
N5 C22 1.325(2) . ?
N6 H6A 0.8800 . ?
N6 H6B 0.8800 . ?
N6 C22 1.335(2) . ?
C12 H12 0.9500 . ?
C12 C11 1.387(2) . ?
C12 C13 1.391(2) . ?
N1 C2 1.333(2) . ?
N1 C6 1.336(2) . ?
N1 Eu1 2.4532(13) . ?
N1 Y1 2.4532(13) . ?
C1 C2 1.512(2) . ?
C21 C20 1.510(2) . ?
C10 H10 0.9500 . ?
C10 C11 1.388(2) . ?
C10 C9 1.391(2) . ?
C2 C3 1.389(2) . ?
C11 H11 0.9500 . ?
C8 C9 1.515(2) . ?
C13 C14 1.515(2) . ?
C15 C16 1.509(2) . ?
C6 C7 1.513(2) . ?
C6 C5 1.388(2) . ?
C3 H3 0.9500 . ?
C3 C4 1.393(2) . ?
C17 H17 0.9500 . ?
C17 C16 1.393(2) . ?
C17 C18 1.393(2) . ?
C20 C19 1.392(2) . ?
C4 H4 0.9500 . ?
C4 C5 1.384(3) . ?
C5 H5 0.9500 . ?
C18 H18 0.9500 . ?
C18 C19 1.390(2) . ?
C19 H19 0.9500 . ?

loop_
_geom_torsion_atom_site_label_1
_geom_torsion_atom_site_label_2
_geom_torsion_atom_site_label_3
_geom_torsion_atom_site_label_4
_geom_torsion
_geom_torsion_site_symmetry_1
_geom_torsion_site_symmetry_2
_geom_torsion_site_symmetry_3
_geom_torsion_site_symmetry_4
_geom_torsion_publ_flag
Na1 O12 C21 Na1 -96.78(19) . . . 2_767 ?
Na1 O12 C21 O11 -19.45(17) 2_767 . . . ?
Na1 O12 C21 O11 -116.2(2) . . . . ?
Na1 O12 C21 C20 160.75(12) 2_767 . . . ?
Na1 O12 C21 C20 64.0(3) . . . . ?
Na1 O11 C21 O12 19.07(16) 2_767 . . . ?
Na1 O11 C21 C20 -161.13(12) 2_767 . . . ?
Na1 C21 C20 N3 -80.3(4) 2_767 . . . ?
Na1 C21 C20 C19 100.2(4) 2_767 . . . ?
O12 C21 C20 N3 -171.19(14) . . . . ?
O12 C21 C20 C19 9.3(2) . . . . ?
O6 C8 C9 N2 4.1(2) . . . . ?
O6 C8 C9 C10 -178.55(15) . . . . ?
O10 C15 C16 N3 1.3(2) . . . . ?
O10 C15 C16 C17 178.72(15) . . . . ?
O1 C1 C2 N1 5.4(2) . . . . ?
O1 C1 C2 C3 -174.94(15) . . . . ?
O2 C1 C2 N1 -175.49(14) . . . . ?
O2 C1 C2 C3 4.1(2) . . . . ?
O11 C21 C20 N3 9.0(2) . . . . ?
O11 C21 C20 C19 -170.48(15) . . . . ?
O5 C8 C9 N2 -173.50(14) . . . . ?
O5 C8 C9 C10 3.9(2) . . . . ?
O9 C15 C16 N3 -176.36(14) . . . . ?
O9 C15 C16 C17 1.1(2) . . . . ?
N3 C20 C19 C18 -0.4(2) . . . . ?
N2 C13 C14 O7 -0.9(2) . . . . ?
N2 C13 C14 O8 179.10(14) . . . . ?
C12 C13 C14 O7 178.90(15) . . . . ?
C12 C13 C14 O8 -1.1(2) . . . . ?
N1 C2 C3 C4 -0.5(3) . . . . ?
N1 C6 C7 O3 3.6(2) . . . . ?
N1 C6 C7 O4 -174.46(15) . . . . ?
N1 C6 C5 C4 -0.3(3) . . . . ?
C1 C2 C3 C4 179.90(16) . . . . ?
C21 C20 C19 C18 178.98(15) . . . . ?
C2 N1 C6 C7 -179.46(14) . . . . ?
C2 N1 C6 C5 0.8(2) . . . . ?
C2 C3 C4 C5 0.9(3) . . . . ?
C11 C12 C13 N2 -0.2(2) . . . . ?
C11 C12 C13 C14 -179.97(15) . . . . ?
C11 C10 C9 N2 0.0(2) . . . . ?
C11 C10 C9 C8 -177.14(15) . . . . ?
C13 N2 C9 C10 -0.4(2) . . . . ?
C13 N2 C9 C8 177.07(13) . . . . ?
C13 C12 C11 C10 -0.2(2) . . . . ?
C9 N2 C13 C12 0.5(2) . . . . ?
C9 N2 C13 C14 -179.73(13) . . . . ?
C9 C10 C11 C12 0.2(2) . . . . ?
C6 N1 C2 C1 179.29(13) . . . . ?
C6 N1 C2 C3 -0.4(2) . . . . ?
C3 C4 C5 C6 -0.5(3) . . . . ?
C7 C6 C5 C4 179.92(16) . . . . ?
C17 C18 C19 C20 1.3(2) . . . . ?
C20 N3 C16 C15 178.50(13) . . . . ?
C20 N3 C16 C17 1.1(2) . . . . ?
C16 N3 C20 C21 179.78(13) . . . . ?
C16 N3 C20 C19 -0.7(2) . . . . ?
C16 C17 C18 C19 -1.0(2) . . . . ?
C5 C6 C7 O3 -176.63(15) . . . . ?
C5 C6 C7 O4 5.3(2) . . . . ?
C18 C17 C16 N3 -0.2(2) . . . . ?
C18 C17 C16 C15 -177.40(15) . . . . ?
Eu1 O6 C8 O5 175.58(12) . . . . ?
Eu1 O6 C8 C9 -1.84(19) . . . . ?
Eu1 O10 C15 O9 169.24(12) . . . . ?
Eu1 O10 C15 C16 -8.22(18) . . . . ?
Eu1 O1 C1 O2 170.41(13) . . . . ?
Eu1 O1 C1 C2 -10.58(19) . . . . ?
Eu1 O11 C21 Na1 154.57(11) . . . 2_767 ?
Eu1 O11 C21 O12 173.63(12) . . . . ?
Eu1 O11 C21 C20 -6.56(19) . . . . ?
Eu1 O7 C14 O8 179.46(12) . . . . ?
Eu1 O7 C14 C13 -0.54(18) . . . . ?
Eu1 O3 C7 O4 174.19(12) . . . . ?
Eu1 O3 C7 C6 -3.74(19) . . . . ?
Eu1 N3 C20 C21 -7.47(17) . . . . ?
Eu1 N3 C20 C19 172.00(12) . . . . ?
Eu1 N3 C16 C15 5.93(17) . . . . ?
Eu1 N3 C16 C17 -171.51(12) . . . . ?
Eu1 N2 C13 C12 -177.97(12) . . . . ?
Eu1 N2 C13 C14 1.83(17) . . . . ?
Eu1 N2 C9 C10 178.05(11) . . . . ?
Eu1 N2 C9 C8 -4.50(17) . . . . ?
Eu1 N1 C2 C1 1.86(18) . . . . ?
Eu1 N1 C2 C3 -177.78(12) . . . . ?
Eu1 N1 C6 C7 -2.04(18) . . . . ?
Eu1 N1 C6 C5 178.20(12) . . . . ?
Y1 O6 C8 O5 175.58(12) . . . . ?
Y1 O6 C8 C9 -1.84(19) . . . . ?
Y1 O10 C15 O9 169.24(12) . . . . ?
Y1 O10 C15 C16 -8.22(18) . . . . ?
Y1 O1 C1 O2 170.41(13) . . . . ?
Y1 O1 C1 C2 -10.58(19) . . . . ?
Y1 O11 C21 Na1 154.57(11) . . . 2_767 ?
Y1 O11 C21 O12 173.63(12) . . . . ?
Y1 O11 C21 C20 -6.56(19) . . . . ?
Y1 O7 C14 O8 179.46(12) . . . . ?
Y1 O7 C14 C13 -0.54(18) . . . . ?
Y1 O3 C7 O4 174.19(12) . . . . ?
Y1 O3 C7 C6 -3.74(19) . . . . ?
Y1 N3 C20 C21 -7.47(17) . . . . ?
Y1 N3 C20 C19 172.00(12) . . . . ?
Y1 N3 C16 C15 5.93(17) . . . . ?
Y1 N3 C16 C17 -171.51(12) . . . . ?
Y1 N2 C13 C12 -177.97(12) . . . . ?
Y1 N2 C13 C14 1.83(17) . . . . ?
Y1 N2 C9 C10 178.05(11) . . . . ?
Y1 N2 C9 C8 -4.50(17) . . . . ?
Y1 N1 C2 C1 1.86(18) . . . . ?
Y1 N1 C2 C3 -177.78(12) . . . . ?
Y1 N1 C6 C7 -2.04(18) . . . . ?
Y1 N1 C6 C5 178.20(12) . . . . ?
